data_7235737
loop_
_publ_author_name
'Li, Yue'
'Song, Han'
'Chen, Qiang'
'Liu, Kun'
'Zhao, Fang-Yao'
'Ruan, Wen-Juan'
'Chang, Ze'

_publ_section_title
;
 Two coordination polymers with enhanced ligand-centered luminescence and
 assembly imparted sensing ability for acetone
;
_journal_issue 25
_journal_name_full 'Journal of Materials Chemistry A'
_journal_page_first 9469
_journal_paper_doi 10.1039/c4ta00944d
_journal_volume 2
_journal_year 2014
_chemical_formula_moiety C41H28CdN6O4
_chemical_formula_sum 'C41 H28 Cd N6 O4'
_chemical_formula_weight 781.10
_space_group_IT_number 14
_space_group_name_Hall '-P 2ybc'
_space_group_name_H-M_alt 'P 1 21/c 1'
_symmetry_cell_setting monoclinic
_symmetry_space_group_name_H-M 'P 1 21/c 1'
_atom_sites_solution_hydrogens geom
_atom_sites_solution_primary direct
_atom_sites_solution_secondary difmap
_audit_creation_method SHELXL-97
_cell_angle_alpha 90.00
_cell_angle_beta 95.33(3)
_cell_angle_gamma 90.00
_cell_formula_units_Z 4
_cell_length_a 10.390(2)
_cell_length_b 15.238(3)
_cell_length_c 28.827(6)
_cell_measurement_temperature 293(2)
_cell_volume 4544.2(16)
_computing_structure_refinement 'SHELXL-97 (Sheldrick, 1997)'
_computing_structure_solution 'SHELXS-97 (Sheldrick, 1990)'
_diffrn_ambient_temperature 293(2)
_diffrn_measured_fraction_theta_full 0.996
_diffrn_measured_fraction_theta_max 0.996
_diffrn_radiation_monochromator graphite
_diffrn_radiation_source 'fine-focus sealed tube'
_diffrn_radiation_type MoK\a
_diffrn_radiation_wavelength 0.71073
_diffrn_reflns_av_R_equivalents 0.1338
_diffrn_reflns_av_sigmaI/netI 0.1640
_diffrn_reflns_limit_h_max 13
_diffrn_reflns_limit_h_min -13
_diffrn_reflns_limit_k_max 19
_diffrn_reflns_limit_k_min -19
_diffrn_reflns_limit_l_max 37
_diffrn_reflns_limit_l_min -37
_diffrn_reflns_number 40880
_diffrn_reflns_theta_full 27.48
_diffrn_reflns_theta_max 27.48
_diffrn_reflns_theta_min 3.03
_exptl_absorpt_coefficient_mu 0.521
_exptl_crystal_density_diffrn 1.060
_exptl_crystal_density_method 'not measured'
_exptl_crystal_F_000 1584.0
_platon_squeeze_details
;
;
_refine_diff_density_max 0.528
_refine_diff_density_min -0.568
_refine_diff_density_rms 0.109
_refine_ls_extinction_method none
_refine_ls_goodness_of_fit_ref 1.000
_refine_ls_hydrogen_treatment mixed
_refine_ls_matrix_type full
_refine_ls_number_parameters 469
_refine_ls_number_reflns 10423
_refine_ls_number_restraints 0
_refine_ls_restrained_S_all 1.000
_refine_ls_R_factor_all 0.1942
_refine_ls_R_factor_gt 0.0846
_refine_ls_shift/su_max 0.001
_refine_ls_shift/su_mean 0.000
_refine_ls_structure_factor_coef Fsqd
_refine_ls_weighting_details 'calc w=1/[\s^2^(Fo^2^)+(0.1110P)^2^+0.0000P] where P=(Fo^2^+2Fc^2^)/3'
_refine_ls_weighting_scheme calc
_refine_ls_wR_factor_gt 0.2020
_refine_ls_wR_factor_ref 0.2437
_reflns_number_gt 4901
_reflns_number_total 10423
_reflns_threshold_expression >2sigma(I)
_cod_data_source_file c4ta00944d2.cif
_cod_data_source_block 2
_cod_original_sg_symbol_H-M P21/c
_cod_database_code 7235737

loop_
_symmetry_equiv_pos_as_xyz
'x, y, z'
'-x, y+1/2, -z+1/2'
'-x, -y, -z'
'x, -y-1/2, z-1/2'

loop_
_atom_site_label
_atom_site_type_symbol
_atom_site_fract_x
_atom_site_fract_y
_atom_site_fract_z
_atom_site_U_iso_or_equiv
_atom_site_adp_type
_atom_site_occupancy
_atom_site_symmetry_multiplicity
_atom_site_calc_flag
_atom_site_refinement_flags
C4 C 0.4008(7) 0.2179(5) 0.2288(3) 0.0418(19) Uani 1 1 d .
C7 C 0.5236(7) 0.1987(5) 0.2076(2) 0.0401(18) Uani 1 1 d .
C8 C 0.6448(6) 0.2214(4) 0.2302(3) 0.0374(18) Uani 1 1 d .
H8 H 0.6482 0.2470 0.2595 0.045 Uiso 1 1 calc R
C9 C 0.5183(7) 0.1558(6) 0.1662(3) 0.069(3) Uani 1 1 d .
H9 H 0.4394 0.1367 0.1518 0.082 Uiso 1 1 calc R
C12 C 0.6309(9) 0.1407(7) 0.1456(4) 0.098(4) Uani 1 1 d .
H12 H 0.6274 0.1115 0.1172 0.117 Uiso 1 1 calc R
C13 C 0.7523(7) 0.1692(7) 0.1672(3) 0.071(3) Uani 1 1 d .
H13 H 0.8267 0.1619 0.1521 0.085 Uiso 1 1 calc R
C14 C 0.7592(7) 0.2072(5) 0.2103(3) 0.0408(18) Uani 1 1 d .
C16 C 0.0881(7) 0.4065(5) 0.1859(3) 0.0405(18) Uani 1 1 d .
H16 H 0.0350 0.3658 0.1694 0.049 Uiso 1 1 calc R
C17 C 0.0476(7) 0.5306(5) 0.1307(2) 0.0424(19) Uani 1 1 d .
C18 C 0.1904(8) 0.5284(6) 0.2055(3) 0.063(3) Uani 1 1 d .
H18 H 0.2203 0.5859 0.2054 0.075 Uiso 1 1 calc R
C19 C 0.2200(8) 0.4673(5) 0.2391(3) 0.060(2) Uani 1 1 d .
H19 H 0.2751 0.4756 0.2660 0.072 Uiso 1 1 calc R
C20 C -0.8486(7) 0.4638(6) -0.2286(3) 0.053(2) Uani 1 1 d .
H20 H -0.9121 0.4687 -0.2534 0.064 Uiso 1 1 calc R
C21 C -0.7763(8) 0.5333(5) -0.2106(3) 0.061(2) Uani 1 1 d .
H21 H -0.7784 0.5915 -0.2202 0.073 Uiso 1 1 calc R
C23 C -0.5966(7) 0.5353(5) -0.1452(3) 0.051(2) Uani 1 1 d .
C24 C -0.5919(8) 0.5264(6) -0.0983(3) 0.063(3) Uani 1 1 d .
H24 H -0.6548 0.4946 -0.0846 0.075 Uiso 1 1 calc R
C25 C -0.7288(8) 0.4087(5) -0.1745(3) 0.054(2) Uani 1 1 d .
H25 H -0.6891 0.3682 -0.1537 0.064 Uiso 1 1 calc R
C27 C 0.0861(7) 1.1191(5) -0.1575(2) 0.0412(18) Uani 1 1 d .
H27 H 0.0063 1.1119 -0.1745 0.049 Uiso 1 1 calc R
C28 C 0.2733(9) 1.1646(6) -0.1348(3) 0.074(3) Uani 1 1 d .
H28 H 0.3505 1.1958 -0.1333 0.089 Uiso 1 1 calc R
C29 C -0.0009(7) 0.4800(5) 0.0934(3) 0.0443(19) Uani 1 1 d .
H29 H 0.0070 0.4192 0.0949 0.053 Uiso 1 1 calc R
C30 C -0.0613(7) 0.5191(5) 0.0537(2) 0.045(2) Uani 1 1 d .
H30 H -0.0962 0.4847 0.0290 0.054 Uiso 1 1 calc R
C31 C -0.0694(7) 0.6114(5) 0.0511(2) 0.0405(18) Uani 1 1 d .
C32 C -0.0276(8) 0.6603(5) 0.0889(2) 0.049(2) Uani 1 1 d .
H32 H -0.0398 0.7208 0.0877 0.059 Uiso 1 1 calc R
C33 C 0.0325(8) 0.6233(5) 0.1290(3) 0.050(2) Uani 1 1 d .
H33 H 0.0623 0.6581 0.1542 0.060 Uiso 1 1 calc R
C34 C -0.1288(7) 0.6533(5) 0.0071(2) 0.0397(18) Uani 1 1 d .
C35 C -0.0763(7) 0.7307(4) -0.0087(3) 0.0424(19) Uani 1 1 d .
H35 H -0.0079 0.7567 0.0094 0.051 Uiso 1 1 calc R
C36 C -0.2327(7) 0.6154(5) -0.0187(2) 0.0396(18) Uani 1 1 d .
H36 H -0.2699 0.5648 -0.0079 0.048 Uiso 1 1 calc R
C37 C -0.2823(7) 0.6519(5) -0.0607(3) 0.0419(19) Uani 1 1 d .
C38 C -0.2249(7) 0.7304(4) -0.0763(3) 0.044(2) Uani 1 1 d .
H38 H -0.2570 0.7554 -0.1045 0.053 Uiso 1 1 calc R
C39 C -0.1218(7) 0.7702(5) -0.0500(3) 0.043(2) Uani 1 1 d .
C40 C 0.2477(9) 1.1022(6) -0.1052(3) 0.086(4) Uani 1 1 d .
H40 H 0.3011 1.0826 -0.0797 0.103 Uiso 1 1 calc R
C42 C 0.0574(7) 0.9982(5) -0.1022(2) 0.0407(19) Uani 1 1 d .
C43 C 0.0801(10) 0.9739(6) -0.0560(3) 0.078(3) Uani 1 1 d .
H43 H 0.1355 1.0072 -0.0358 0.093 Uiso 1 1 calc R
C44 C -0.0265(7) 0.9481(5) -0.1305(3) 0.055(2) Uani 1 1 d .
H44 H -0.0451 0.9636 -0.1616 0.066 Uiso 1 1 calc R
C45 C -0.5050(8) 0.5814(5) -0.1663(3) 0.060(2) Uani 1 1 d .
H45 H -0.5104 0.5866 -0.1986 0.072 Uiso 1 1 calc R
C46 C -0.4048(7) 0.6199(5) -0.1388(3) 0.055(2) Uani 1 1 d .
H46 H -0.3424 0.6512 -0.1530 0.066 Uiso 1 1 calc R
C47 C -0.4906(8) 0.5661(6) -0.0711(3) 0.064(2) Uani 1 1 d .
H47 H -0.4876 0.5607 -0.0388 0.077 Uiso 1 1 calc R
C48 C -0.3941(7) 0.6132(5) -0.0900(2) 0.0429(19) Uani 1 1 d .
C49 C -0.0830(7) 0.8754(5) -0.1134(3) 0.053(2) Uani 1 1 d .
H49 H -0.1378 0.8417 -0.1336 0.063 Uiso 1 1 calc R
C50 C 0.0201(10) 0.8994(5) -0.0396(3) 0.081(3) Uani 1 1 d .
H50 H 0.0374 0.8834 -0.0085 0.097 Uiso 1 1 calc R
C51 C -0.0624(6) 0.8502(5) -0.0678(2) 0.0403(18) Uani 1 1 d .
C52 C 0.8892(7) 0.2301(5) 0.2337(3) 0.0397(19) Uani 1 1 d .
Cd2 Cd 0.16082(5) 0.25177(3) 0.261272(17) 0.0361(2) Uani 1 1 d .
N1 N -0.8177(6) 0.3875(4) -0.2066(2) 0.0429(16) Uani 1 1 d .
N2 N -0.6984(6) 0.4939(4) -0.1738(2) 0.0478(17) Uani 1 1 d .
N3 N 0.1556(6) 0.3915(4) 0.2266(2) 0.0459(16) Uani 1 1 d .
N4 N 0.1082(6) 0.4893(4) 0.17200(19) 0.0404(15) Uani 1 1 d .
N5 N 0.1731(6) 1.1776(4) -0.16791(19) 0.0400(15) Uani 1 1 d .
N6 N 0.1245(6) 1.0719(4) -0.1202(2) 0.0401(15) Uani 1 1 d .
O1 O 0.2969(4) 0.2028(4) 0.20490(18) 0.0515(14) Uani 1 1 d .
O2 O 0.4051(5) 0.2530(4) 0.2681(2) 0.0615(16) Uani 1 1 d .
O3 O 0.9837(5) 0.2120(4) 0.21330(19) 0.0575(15) Uani 1 1 d .
O4 O 0.8929(5) 0.2672(4) 0.2731(2) 0.0604(16) Uani 1 1 d .

loop_
_atom_site_aniso_label
_atom_site_aniso_U_11
_atom_site_aniso_U_22
_atom_site_aniso_U_33
_atom_site_aniso_U_23
_atom_site_aniso_U_13
_atom_site_aniso_U_12
C4 0.020(4) 0.050(5) 0.057(5) -0.005(4) 0.012(4) 0.000(3)
C7 0.037(4) 0.040(5) 0.042(4) -0.012(4) -0.004(3) 0.007(4)
C8 0.031(4) 0.040(4) 0.041(4) -0.004(3) -0.001(3) -0.005(3)
C9 0.018(4) 0.120(8) 0.066(6) -0.039(6) -0.004(4) 0.001(5)
C12 0.053(6) 0.148(11) 0.089(8) -0.077(7) -0.011(5) 0.000(7)
C13 0.031(5) 0.132(9) 0.050(5) -0.012(6) 0.008(4) 0.017(5)
C14 0.025(4) 0.053(5) 0.045(5) 0.007(4) 0.010(3) 0.004(4)
C16 0.047(5) 0.033(4) 0.042(4) 0.011(4) 0.006(4) 0.002(4)
C17 0.055(5) 0.041(5) 0.032(4) 0.008(4) 0.007(4) -0.003(4)
C18 0.081(7) 0.048(5) 0.055(5) 0.016(4) -0.012(5) -0.021(5)
C19 0.073(6) 0.056(6) 0.050(5) 0.010(5) -0.002(5) -0.020(5)
C20 0.044(5) 0.064(6) 0.047(5) -0.007(4) -0.012(4) -0.011(4)
C21 0.069(6) 0.039(5) 0.068(6) 0.002(4) -0.025(5) -0.005(4)
C23 0.042(5) 0.057(5) 0.050(5) 0.005(4) -0.013(4) -0.013(4)
C24 0.071(6) 0.072(6) 0.045(5) 0.012(5) 0.005(5) -0.037(5)
C25 0.065(6) 0.032(5) 0.061(6) 0.008(4) -0.007(5) -0.010(4)
C27 0.047(5) 0.040(4) 0.035(4) 0.013(4) -0.004(3) -0.011(4)
C28 0.068(6) 0.069(6) 0.078(7) 0.032(5) -0.034(5) -0.053(5)
C29 0.048(5) 0.040(5) 0.045(5) 0.007(4) 0.002(4) -0.001(4)
C30 0.055(5) 0.050(5) 0.030(4) 0.011(4) 0.000(4) -0.017(4)
C31 0.045(5) 0.045(5) 0.032(4) 0.013(4) 0.005(3) -0.006(4)
C32 0.077(6) 0.041(5) 0.030(4) 0.005(4) 0.014(4) -0.004(4)
C33 0.073(6) 0.039(5) 0.039(5) -0.011(4) 0.005(4) -0.018(4)
C34 0.038(4) 0.040(4) 0.041(4) 0.006(4) 0.002(3) -0.006(4)
C35 0.046(5) 0.032(5) 0.048(5) 0.008(3) -0.001(4) -0.012(3)
C36 0.039(4) 0.043(4) 0.036(4) 0.009(3) -0.003(3) -0.009(4)
C37 0.031(4) 0.047(5) 0.049(5) -0.009(4) 0.010(3) -0.014(4)
C38 0.053(5) 0.037(5) 0.041(4) 0.015(3) -0.009(4) -0.014(4)
C39 0.048(5) 0.041(5) 0.041(4) 0.009(3) 0.006(4) -0.009(4)
C40 0.068(7) 0.091(7) 0.091(7) 0.040(6) -0.039(6) -0.053(6)
C42 0.054(5) 0.040(5) 0.029(4) 0.007(3) 0.008(4) -0.009(4)
C43 0.118(8) 0.066(6) 0.046(5) 0.004(5) -0.010(5) -0.051(6)
C44 0.053(5) 0.055(5) 0.052(5) 0.014(4) -0.018(4) -0.022(4)
C45 0.073(6) 0.061(6) 0.044(5) 0.019(4) -0.006(4) -0.019(5)
C46 0.045(5) 0.071(6) 0.047(5) 0.009(4) 0.001(4) -0.029(4)
C47 0.065(6) 0.079(7) 0.049(5) 0.004(5) 0.010(5) -0.017(5)
C48 0.052(5) 0.044(5) 0.032(4) 0.006(4) 0.003(4) -0.013(4)
C49 0.051(5) 0.058(5) 0.046(5) 0.006(4) -0.013(4) -0.028(4)
C50 0.122(9) 0.054(6) 0.059(6) 0.022(5) -0.027(6) -0.053(6)
C51 0.034(4) 0.053(5) 0.031(4) 0.007(4) -0.010(3) -0.010(4)
C52 0.028(4) 0.038(5) 0.051(5) 0.020(4) -0.007(4) 0.003(3)
Cd2 0.0326(3) 0.0366(3) 0.0385(3) 0.0012(3) 0.0002(2) 0.0099(3)
N1 0.050(4) 0.036(4) 0.041(4) 0.001(3) -0.007(3) -0.007(3)
N2 0.056(4) 0.039(4) 0.045(4) 0.006(3) -0.011(3) -0.018(3)
N3 0.051(4) 0.039(4) 0.046(4) 0.005(3) -0.006(3) 0.004(3)
N4 0.048(4) 0.038(4) 0.034(3) 0.004(3) -0.003(3) -0.003(3)
N5 0.043(4) 0.039(4) 0.038(4) 0.003(3) 0.004(3) -0.013(3)
N6 0.046(4) 0.032(3) 0.041(4) 0.012(3) -0.001(3) -0.003(3)
O1 0.026(3) 0.065(4) 0.063(4) -0.005(3) 0.003(3) -0.001(3)
O2 0.037(3) 0.082(4) 0.067(4) -0.030(3) 0.009(3) -0.004(3)
O3 0.023(3) 0.083(4) 0.065(4) -0.009(3) 0.003(3) 0.005(3)
O4 0.035(3) 0.082(5) 0.062(4) -0.010(3) -0.005(3) -0.005(3)

loop_
_atom_type_symbol
_atom_type_description
_atom_type_scat_dispersion_real
_atom_type_scat_dispersion_imag
_atom_type_scat_source
C C 0.0033 0.0016 'International Tables Vol C Tables 4.2.6.8 and 6.1.1.4'
H H 0.0000 0.0000 'International Tables Vol C Tables 4.2.6.8 and 6.1.1.4'
Cd Cd -0.8075 1.2024 'International Tables Vol C Tables 4.2.6.8 and 6.1.1.4'
N N 0.0061 0.0033 'International Tables Vol C Tables 4.2.6.8 and 6.1.1.4'
O O 0.0106 0.0060 'International Tables Vol C Tables 4.2.6.8 and 6.1.1.4'

loop_
_geom_angle_atom_site_label_1
_geom_angle_atom_site_label_2
_geom_angle_atom_site_label_3
_geom_angle
_geom_angle_site_symmetry_1
_geom_angle_site_symmetry_3
O1 C4 O2 122.4(6) . .
O1 C4 C7 117.9(7) . .
O2 C4 C7 119.6(6) . .
C9 C7 C8 119.1(7) . .
C9 C7 C4 119.1(7) . .
C8 C7 C4 121.8(6) . .
C14 C8 C7 122.5(7) . .
C14 C8 H8 118.7 . .
C7 C8 H8 118.7 . .
C7 C9 C12 119.4(7) . .
C7 C9 H9 120.3 . .
C12 C9 H9 120.3 . .
C9 C12 C13 121.0(8) . .
C9 C12 H12 119.5 . .
C13 C12 H12 119.5 . .
C14 C13 C12 119.8(7) . .
C14 C13 H13 120.1 . .
C12 C13 H13 120.1 . .
C8 C14 C13 117.9(7) . .
C8 C14 C52 123.6(7) . .
C13 C14 C52 118.6(7) . .
N3 C16 N4 109.9(7) . .
N3 C16 H16 125.1 . .
N4 C16 H16 125.1 . .
C29 C17 C33 119.8(7) . .
C29 C17 N4 120.0(7) . .
C33 C17 N4 120.1(7) . .
C19 C18 N4 106.9(7) . .
C19 C18 H18 126.6 . .
N4 C18 H18 126.6 . .
C18 C19 N3 108.6(7) . .
C18 C19 H19 125.7 . .
N3 C19 H19 125.7 . .
N1 C20 C21 112.9(7) . .
N1 C20 H20 123.6 . .
C21 C20 H20 123.6 . .
C20 C21 N2 102.3(7) . .
C20 C21 H21 128.8 . .
N2 C21 H21 128.8 . .
C24 C23 C45 122.2(7) . .
C24 C23 N2 119.3(7) . .
C45 C23 N2 118.5(7) . .
C23 C24 C47 118.4(7) . .
C23 C24 H24 120.8 . .
C47 C24 H24 120.8 . .
N1 C25 N2 114.2(7) . .
N1 C25 H25 122.9 . .
N2 C25 H25 122.9 . .
N5 C27 N6 112.9(6) . .
N5 C27 H27 123.5 . .
N6 C27 H27 123.5 . .
C40 C28 N5 111.8(7) . .
C40 C28 H28 124.1 . .
N5 C28 H28 124.1 . .
C17 C29 C30 120.4(7) . .
C17 C29 H29 119.8 . .
C30 C29 H29 119.8 . .
C29 C30 C31 119.5(7) . .
C29 C30 H30 120.2 . .
C31 C30 H30 120.2 . .
C32 C31 C30 119.5(7) . .
C32 C31 C34 121.3(7) . .
C30 C31 C34 119.1(7) . .
C31 C32 C33 122.2(7) . .
C31 C32 H32 118.9 . .
C33 C32 H32 118.9 . .
C32 C33 C17 118.3(7) . .
C32 C33 H33 120.8 . .
C17 C33 H33 120.8 . .
C36 C34 C35 119.2(7) . .
C36 C34 C31 121.2(6) . .
C35 C34 C31 119.5(6) . .
C34 C35 C39 122.6(7) . .
C34 C35 H35 118.7 . .
C39 C35 H35 118.7 . .
C34 C36 C37 120.8(7) . .
C34 C36 H36 119.6 . .
C37 C36 H36 119.6 . .
C36 C37 C38 118.5(6) . .
C36 C37 C48 122.8(6) . .
C38 C37 C48 118.7(7) . .
C39 C38 C37 121.1(7) . .
C39 C38 H38 119.4 . .
C37 C38 H38 119.4 . .
C35 C39 C38 117.7(6) . .
C35 C39 C51 122.6(7) . .
C38 C39 C51 119.7(6) . .
C28 C40 N6 105.9(7) . .
C28 C40 H40 127.1 . .
N6 C40 H40 127.1 . .
C44 C42 C43 117.8(7) . .
C44 C42 N6 121.5(6) . .
C43 C42 N6 120.6(7) . .
C42 C43 C50 120.2(8) . .
C42 C43 H43 119.9 . .
C50 C43 H43 119.9 . .
C42 C44 C49 120.5(7) . .
C42 C44 H44 119.7 . .
C49 C44 H44 119.7 . .
C23 C45 C46 118.7(7) . .
C23 C45 H45 120.7 . .
C46 C45 H45 120.7 . .
C45 C46 C48 122.0(7) . .
C45 C46 H46 119.0 . .
C48 C46 H46 119.0 . .
C48 C47 C24 122.7(8) . .
C48 C47 H47 118.6 . .
C24 C47 H47 118.6 . .
C47 C48 C46 116.0(7) . .
C47 C48 C37 122.5(7) . .
C46 C48 C37 121.5(6) . .
C44 C49 C51 122.7(7) . .
C44 C49 H49 118.7 . .
C51 C49 H49 118.7 . .
C51 C50 C43 121.5(8) . .
C51 C50 H50 119.2 . .
C43 C50 H50 119.2 . .
C50 C51 C49 117.2(7) . .
C50 C51 C39 120.7(7) . .
C49 C51 C39 122.0(6) . .
O3 C52 O4 125.0(7) . .
O3 C52 C14 117.7(7) . .
O4 C52 C14 117.4(7) . .
O3 Cd2 N5 129.6(2) 1_455 4_576
O3 Cd2 N1 92.4(2) 1_455 4_666
N5 Cd2 N1 94.5(2) 4_576 4_666
O3 Cd2 N3 89.8(2) 1_455 .
N5 Cd2 N3 87.2(2) 4_576 .
N1 Cd2 N3 175.4(2) 4_666 .
O3 Cd2 O1 89.98(18) 1_455 .
N5 Cd2 O1 140.17(19) 4_576 .
N1 Cd2 O1 86.8(2) 4_666 .
N3 Cd2 O1 89.2(2) . .
O3 Cd2 O2 142.89(19) 1_455 .
N5 Cd2 O2 87.4(2) 4_576 .
N1 Cd2 O2 85.2(2) 4_666 .
N3 Cd2 O2 90.6(2) . .
O1 Cd2 O2 52.93(18) . .
C25 N1 C20 104.2(6) . .
C25 N1 Cd2 123.6(5) . 4_465
C20 N1 Cd2 126.2(5) . 4_465
C25 N2 C21 106.4(6) . .
C25 N2 C23 126.9(7) . .
C21 N2 C23 126.2(6) . .
C16 N3 C19 107.0(6) . .
C16 N3 Cd2 121.4(5) . .
C19 N3 Cd2 131.5(5) . .
C16 N4 C18 107.7(6) . .
C16 N4 C17 126.0(6) . .
C18 N4 C17 126.2(6) . .
C27 N5 C28 103.7(6) . .
C27 N5 Cd2 122.3(5) . 4_575
C28 N5 Cd2 131.8(5) . 4_575
C27 N6 C40 105.7(6) . .
C27 N6 C42 126.5(6) . .
C40 N6 C42 127.5(6) . .
C4 O1 Cd2 96.0(4) . .
C4 O2 Cd2 88.6(4) . .
C52 O3 Cd2 106.8(5) . 1_655

loop_
_geom_bond_atom_site_label_1
_geom_bond_atom_site_label_2
_geom_bond_distance
_geom_bond_site_symmetry_2
C4 O1 1.246(8) .
C4 O2 1.250(9) .
C4 C7 1.493(9) .
C7 C9 1.359(10) .
C7 C8 1.405(9) .
C8 C14 1.384(9) .
C8 H8 0.9300 .
C9 C12 1.379(11) .
C9 H9 0.9300 .
C12 C13 1.421(11) .
C12 H12 0.9300 .
C13 C14 1.366(10) .
C13 H13 0.9300 .
C14 C52 1.493(9) .
C16 N3 1.331(8) .
C16 N4 1.346(8) .
C16 H16 0.9300 .
C17 C29 1.381(9) .
C17 C33 1.421(10) .
C17 N4 1.439(8) .
C18 C19 1.358(10) .
C18 N4 1.365(9) .
C18 H18 0.9300 .
C19 N3 1.366(9) .
C19 H19 0.9300 .
C20 N1 1.349(9) .
C20 C21 1.372(10) .
C20 H20 0.9300 .
C21 N2 1.408(9) .
C21 H21 0.9300 .
C23 C24 1.354(10) .
C23 C45 1.371(10) .
C23 N2 1.426(9) .
C24 C47 1.391(10) .
C24 H24 0.9300 .
C25 N1 1.285(9) .
C25 N2 1.336(9) .
C25 H25 0.9300 .
C27 N5 1.325(8) .
C27 N6 1.323(8) .
C27 H27 0.9300 .
C28 C40 1.320(11) .
C28 N5 1.359(9) .
C28 H28 0.9300 .
C29 C30 1.387(9) .
C29 H29 0.9300 .
C30 C31 1.411(10) .
C30 H30 0.9300 .
C31 C32 1.357(9) .
C31 C34 1.501(9) .
C32 C33 1.383(9) .
C32 H32 0.9300 .
C33 H33 0.9300 .
C34 C36 1.380(9) .
C34 C35 1.393(9) .
C35 C39 1.380(10) .
C35 H35 0.9300 .
C36 C37 1.387(9) .
C36 H36 0.9300 .
C37 C38 1.427(9) .
C37 C48 1.491(9) .
C38 C39 1.392(10) .
C38 H38 0.9300 .
C39 C51 1.479(9) .
C40 N6 1.391(9) .
C40 H40 0.9300 .
C42 C44 1.370(9) .
C42 C43 1.381(10) .
C42 N6 1.443(8) .
C43 C50 1.399(10) .
C43 H43 0.9300 .
C44 C49 1.367(10) .
C44 H44 0.9300 .
C45 C46 1.380(10) .
C45 H45 0.9300 .
C46 C48 1.406(9) .
C46 H46 0.9300 .
C47 C48 1.386(10) .
C47 H47 0.9300 .
C49 C51 1.369(9) .
C49 H49 0.9300 .
C50 C51 1.353(10) .
C50 H50 0.9300 .
C52 O3 1.222(9) .
C52 O4 1.266(9) .
Cd2 O3 2.279(5) 1_455
Cd2 N5 2.301(6) 4_576
Cd2 N1 2.318(6) 4_666
Cd2 N3 2.350(6) .
Cd2 O1 2.371(5) .
Cd2 O2 2.527(5) .
N1 Cd2 2.318(6) 4_465
N5 Cd2 2.301(6) 4_575
O3 Cd2 2.279(5) 1_655

loop_
_geom_torsion_atom_site_label_1
_geom_torsion_atom_site_label_2
_geom_torsion_atom_site_label_3
_geom_torsion_atom_site_label_4
_geom_torsion
_geom_torsion_site_symmetry_1
_geom_torsion_site_symmetry_4
O1 C4 C7 C9 -8.2(12) . .
O2 C4 C7 C9 176.0(8) . .
O1 C4 C7 C8 173.9(7) . .
O2 C4 C7 C8 -2.0(12) . .
C9 C7 C8 C14 4.5(12) . .
C4 C7 C8 C14 -177.5(7) . .
C8 C7 C9 C12 -4.4(14) . .
C4 C7 C9 C12 177.6(9) . .
C7 C9 C12 C13 0.2(17) . .
C9 C12 C13 C14 4.1(17) . .
C7 C8 C14 C13 -0.3(12) . .
C7 C8 C14 C52 -179.5(7) . .
C12 C13 C14 C8 -3.9(14) . .
C12 C13 C14 C52 175.4(8) . .
N4 C18 C19 N3 -0.7(10) . .
N1 C20 C21 N2 -1.6(10) . .
C45 C23 C24 C47 0.3(14) . .
N2 C23 C24 C47 178.9(8) . .
C33 C17 C29 C30 1.7(11) . .
N4 C17 C29 C30 179.0(7) . .
C17 C29 C30 C31 1.9(11) . .
C29 C30 C31 C32 -5.4(11) . .
C29 C30 C31 C34 176.9(6) . .
C30 C31 C32 C33 5.2(12) . .
C34 C31 C32 C33 -177.1(7) . .
C31 C32 C33 C17 -1.5(12) . .
C29 C17 C33 C32 -2.0(11) . .
N4 C17 C33 C32 -179.3(7) . .
C32 C31 C34 C36 -141.2(8) . .
C30 C31 C34 C36 36.5(10) . .
C32 C31 C34 C35 40.4(10) . .
C30 C31 C34 C35 -141.9(7) . .
C36 C34 C35 C39 -1.8(12) . .
C31 C34 C35 C39 176.6(7) . .
C35 C34 C36 C37 2.1(11) . .
C31 C34 C36 C37 -176.3(7) . .
C34 C36 C37 C38 -1.0(11) . .
C34 C36 C37 C48 179.8(7) . .
C36 C37 C38 C39 -0.3(11) . .
C48 C37 C38 C39 178.9(7) . .
C34 C35 C39 C38 0.5(11) . .
C34 C35 C39 C51 -177.3(7) . .
C37 C38 C39 C35 0.6(11) . .
C37 C38 C39 C51 178.4(7) . .
N5 C28 C40 N6 0.9(12) . .
C44 C42 C43 C50 1.1(14) . .
N6 C42 C43 C50 -176.3(9) . .
C43 C42 C44 C49 -1.4(13) . .
N6 C42 C44 C49 176.0(7) . .
C24 C23 C45 C46 0.1(14) . .
N2 C23 C45 C46 -178.6(8) . .
C23 C45 C46 C48 -0.1(13) . .
C23 C24 C47 C48 -0.7(14) . .
C24 C47 C48 C46 0.7(13) . .
C24 C47 C48 C37 -176.9(8) . .
C45 C46 C48 C47 -0.3(13) . .
C45 C46 C48 C37 177.4(8) . .
C36 C37 C48 C47 29.4(12) . .
C38 C37 C48 C47 -149.7(8) . .
C36 C37 C48 C46 -148.1(8) . .
C38 C37 C48 C46 32.7(11) . .
C42 C44 C49 C51 1.7(13) . .
C42 C43 C50 C51 -1.0(16) . .
C43 C50 C51 C49 1.1(15) . .
C43 C50 C51 C39 178.2(9) . .
C44 C49 C51 C50 -1.5(13) . .
C44 C49 C51 C39 -178.5(8) . .
C35 C39 C51 C50 -15.1(12) . .
C38 C39 C51 C50 167.2(8) . .
C35 C39 C51 C49 161.8(8) . .
C38 C39 C51 C49 -15.9(12) . .
C8 C14 C52 O3 177.8(7) . .
C13 C14 C52 O3 -1.4(11) . .
C8 C14 C52 O4 -2.4(11) . .
C13 C14 C52 O4 178.4(8) . .
N2 C25 N1 C20 0.0(10) . .
N2 C25 N1 Cd2 154.1(5) . 4_465
C21 C20 N1 C25 1.0(10) . .
C21 C20 N1 Cd2 -152.1(6) . 4_465
N1 C25 N2 C21 -1.0(10) . .
N1 C25 N2 C23 -174.1(7) . .
C20 C21 N2 C25 1.5(9) . .
C20 C21 N2 C23 174.6(7) . .
C24 C23 N2 C25 -56.3(12) . .
C45 C23 N2 C25 122.4(9) . .
C24 C23 N2 C21 132.0(9) . .
C45 C23 N2 C21 -49.3(12) . .
N4 C16 N3 C19 0.2(9) . .
N4 C16 N3 Cd2 -175.5(4) . .
C18 C19 N3 C16 0.3(10) . .
C18 C19 N3 Cd2 175.5(6) . .
O3 Cd2 N3 C16 -16.7(6) 1_455 .
N5 Cd2 N3 C16 -146.4(6) 4_576 .
N1 Cd2 N3 C16 103(3) 4_666 .
O1 Cd2 N3 C16 73.3(6) . .
O2 Cd2 N3 C16 126.2(6) . .
O3 Cd2 N3 C19 168.7(7) 1_455 .
N5 Cd2 N3 C19 39.1(7) 4_576 .
N1 Cd2 N3 C19 -72(3) 4_666 .
O1 Cd2 N3 C19 -101.3(7) . .
O2 Cd2 N3 C19 -48.4(7) . .
N3 C16 N4 C18 -0.6(9) . .
N3 C16 N4 C17 -177.1(6) . .
C19 C18 N4 C16 0.8(9) . .
C19 C18 N4 C17 177.3(7) . .
C29 C17 N4 C16 -23.6(11) . .
C33 C17 N4 C16 153.7(7) . .
C29 C17 N4 C18 160.6(8) . .
C33 C17 N4 C18 -22.1(11) . .
N6 C27 N5 C28 0.8(9) . .
N6 C27 N5 Cd2 165.6(5) . 4_575
C40 C28 N5 C27 -1.1(11) . .
C40 C28 N5 Cd2 -163.7(7) . 4_575
N5 C27 N6 C40 -0.3(9) . .
N5 C27 N6 C42 -174.3(6) . .
C28 C40 N6 C27 -0.4(11) . .
C28 C40 N6 C42 173.6(8) . .
C44 C42 N6 C27 25.7(11) . .
C43 C42 N6 C27 -157.0(8) . .
C44 C42 N6 C40 -147.1(9) . .
C43 C42 N6 C40 30.2(13) . .
O2 C4 O1 Cd2 -3.3(9) . .
C7 C4 O1 Cd2 -179.0(6) . .
O3 Cd2 O1 C4 -177.1(5) 1_455 .
N5 Cd2 O1 C4 8.4(6) 4_576 .
N1 Cd2 O1 C4 -84.7(5) 4_666 .
N3 Cd2 O1 C4 93.0(5) . .
O2 Cd2 O1 C4 1.7(5) . .
O1 C4 O2 Cd2 3.1(8) . .
C7 C4 O2 Cd2 178.7(7) . .
O3 Cd2 O2 C4 0.3(7) 1_455 .
N5 Cd2 O2 C4 -177.4(5) 4_576 .
N1 Cd2 O2 C4 87.9(5) 4_666 .
N3 Cd2 O2 C4 -90.3(5) . .
O1 Cd2 O2 C4 -1.7(5) . .
O4 C52 O3 Cd2 2.6(9) . 1_655
C14 C52 O3 Cd2 -177.6(5) . 1_655

loop_
_platon_squeeze_void_nr
_platon_squeeze_void_average_x
_platon_squeeze_void_average_y
_platon_squeeze_void_average_z
_platon_squeeze_void_volume
_platon_squeeze_void_count_electrons
_platon_squeeze_void_content
1 0.500 1.000 0.000 750 200 ' '
2 0.500 0.500 0.500 749 198 ' '
